data_7711192
loop_
_publ_author_name
'Shekhovtsov, Nikita'
'Nikolaenkova, Elena B.'
'Berezin, Alexey Sergeevich'
'Plyusnin, Victor F.'
'Vinogradova, Katerina A.'
'Naumov, Dmitry Y.'
'Pervukhina, Natalie V.'
'Tikhonov, Alexsei Ya.'
'Bushuev, Mark B.'

_publ_section_title
;
 Tuning ESIPT-coupled luminescence by expanding \p-conjugation of a proton
 acceptor moiety in ESIPT-capable zinc(II) complexes with
 1-hydroxy-1H-imidazole-based ligands
;
_journal_name_full 'Dalton Transactions'
_journal_paper_doi 10.1039/D2DT02460H
_journal_year 2022
_chemical_formula_sum 'C18 H14 Br2 N4 O Zn'
_chemical_formula_weight 527.52
_space_group_crystal_system triclinic
_space_group_IT_number 2
_space_group_name_Hall '-P 1'
_space_group_name_H-M_alt 'P -1'
_atom_sites_solution_hydrogens mixed
_audit_creation_method SHELXL-2017/1
_audit_update_record
;
2022-06-21 deposited with the CCDC.	2022-09-05 downloaded from the CCDC.
;
_cell_angle_alpha 100.5130(10)
_cell_angle_beta 95.7590(10)
_cell_angle_gamma 116.9750(10)
_cell_formula_units_Z 2
_cell_length_a 8.61310(10)
_cell_length_b 8.8588(2)
_cell_length_c 13.9114(3)
_cell_measurement_reflns_used 6202
_cell_measurement_temperature 296(2)
_cell_measurement_theta_max 26.33
_cell_measurement_theta_min 2.71
_cell_volume 909.57(3)
_computing_cell_refinement 'SAINT (Bruker, 2004)'
_computing_data_collection 'APEX2 (Bruker, 2004)'
_computing_data_reduction 'SAINT (Bruker, 2004)'
_computing_molecular_graphics 'SHELXTL (Bruker, 2004)'
_computing_publication_material 'SHELXTL (Bruker, 2004)'
_computing_structure_refinement 'SHELXL-2017/1 (Sheldrick, 2017)'
_computing_structure_solution 'SHELXTL (Bruker, 2004)'
_diffrn_ambient_temperature 296(2)
_diffrn_measured_fraction_theta_full 0.996
_diffrn_measured_fraction_theta_max 0.987
_diffrn_measurement_device_type 'Bruker Nonius X8Apex CCD area-detector'
_diffrn_measurement_method '\f scans'
_diffrn_radiation_type MoK\a
_diffrn_radiation_wavelength 0.71073
_diffrn_reflns_av_R_equivalents 0.0274
_diffrn_reflns_av_unetI/netI 0.0319
_diffrn_reflns_Laue_measured_fraction_full 0.996
_diffrn_reflns_Laue_measured_fraction_max 0.987
_diffrn_reflns_limit_h_max 10
_diffrn_reflns_limit_h_min -10
_diffrn_reflns_limit_k_max 10
_diffrn_reflns_limit_k_min -10
_diffrn_reflns_limit_l_max 17
_diffrn_reflns_limit_l_min -17
_diffrn_reflns_number 8945
_diffrn_reflns_point_group_measured_fraction_full 0.996
_diffrn_reflns_point_group_measured_fraction_max 0.987
_diffrn_reflns_theta_full 25.250
_diffrn_reflns_theta_max 26.333
_diffrn_reflns_theta_min 2.670
_exptl_absorpt_coefficient_mu 5.758
_exptl_absorpt_correction_type multi-scan
_exptl_absorpt_process_details 'Bruker SADABS'
_exptl_crystal_colour orange
_exptl_crystal_density_diffrn 1.926
_exptl_crystal_description prism
_exptl_crystal_F_000 516
_exptl_crystal_size_max 0.240
_exptl_crystal_size_mid 0.080
_exptl_crystal_size_min 0.050
_exptl_transmission_factor_max 0.7454
_exptl_transmission_factor_min 0.5150
_refine_diff_density_max 0.411
_refine_diff_density_min -0.345
_refine_diff_density_rms 0.068
_refine_ls_extinction_method none
_refine_ls_goodness_of_fit_ref 0.899
_refine_ls_hydrogen_treatment mixed
_refine_ls_matrix_type full
_refine_ls_number_parameters 239
_refine_ls_number_reflns 3650
_refine_ls_number_restraints 0
_refine_ls_restrained_S_all 0.899
_refine_ls_R_factor_all 0.0217
_refine_ls_R_factor_gt 0.0191
_refine_ls_shift/su_max 0.001
_refine_ls_shift/su_mean 0.000
_refine_ls_structure_factor_coef Fsqd
_refine_ls_weighting_details 'w=1/[\s^2^(Fo^2^)+(0.0462P)^2^+0.0055P] where P=(Fo^2^+2Fc^2^)/3'
_refine_ls_weighting_scheme calc
_refine_ls_wR_factor_gt 0.0580
_refine_ls_wR_factor_ref 0.0596
_reflns_Friedel_coverage 0.000
_reflns_number_gt 3353
_reflns_number_total 3650
_reflns_threshold_expression 'I > 2\s(I)'
_cod_data_source_file d2dt02460h2.cif
_cod_data_source_block mbb_253
_cod_database_code 7711192
_shelx_shelxl_version_number 2017/1
_shelx_space_group_comment
;
The symmetry employed for this shelxl refinement is uniquely defined
by the following loop, which should always be used as a source of
symmetry information in preference to the above space-group names.
They are only intended as comments.
;
_shelx_estimated_absorpt_t_min 0.339
_shelx_estimated_absorpt_t_max 0.762

loop_
_space_group_symop_operation_xyz
'x, y, z'
'-x, -y, -z'

loop_
_atom_site_label
_atom_site_type_symbol
_atom_site_fract_x
_atom_site_fract_y
_atom_site_fract_z
_atom_site_U_iso_or_equiv
_atom_site_adp_type
_atom_site_occupancy
_atom_site_site_symmetry_order
_atom_site_calc_flag
_atom_site_refinement_flags_posn
_atom_site_refinement_flags_adp
_atom_site_refinement_flags_occupancy
_atom_site_disorder_assembly
_atom_site_disorder_group
Zn1 Zn 0.32054(3) 0.24957(2) 0.33508(2) 0.01722(7) Uani 1 1 d . . . . .
Br1 Br 0.31132(2) 0.50852(2) 0.40176(2) 0.02338(7) Uani 1 1 d . . . . .
Br2 Br 0.57198(2) 0.26792(2) 0.27426(2) 0.02472(7) Uani 1 1 d . . . . .
N1 N -0.19626(19) -0.05172(19) 0.15093(11) 0.0170(3) Uani 1 1 d . . . . .
N2 N 0.07538(19) 0.08478(18) 0.23875(11) 0.0158(3) Uani 1 1 d . . . . .
N3 N -0.11034(19) 0.14537(18) 0.01248(11) 0.0174(3) Uani 1 1 d . . . . .
N4 N 0.22185(19) 0.05571(18) 0.40914(11) 0.0164(3) Uani 1 1 d . . . . .
O1 O -0.34134(16) -0.09904(17) 0.07754(10) 0.0240(3) Uani 1 1 d . . . . .
H1 H -0.293(3) -0.020(3) 0.0346(17) 0.036 Uiso 1 1 d . U . . .
C1 C -0.2035(2) -0.1314(2) 0.22599(13) 0.0161(3) Uani 1 1 d . . . . .
C2 C -0.0308(2) -0.0449(2) 0.28080(13) 0.0157(3) Uani 1 1 d . . . . .
C3 C -0.0268(2) 0.0789(2) 0.15885(13) 0.0159(3) Uani 1 1 d . . . . .
C4 C 0.0214(2) 0.1838(2) 0.08679(13) 0.0169(4) Uani 1 1 d . . . . .
C5 C 0.1986(2) 0.3164(2) 0.09655(13) 0.0193(4) Uani 1 1 d . . . . .
H5 H 0.288641 0.337545 0.148475 0.023 Uiso 1 1 calc R U . . .
C6 C 0.2334(2) 0.4126(2) 0.02735(14) 0.0207(4) Uani 1 1 d . . . . .
H6 H 0.348666 0.500996 0.032296 0.025 Uiso 1 1 calc R U . . .
C7 C 0.0972(2) 0.3793(2) -0.05096(13) 0.0179(4) Uani 1 1 d . . . . .
C8 C -0.0767(2) 0.2395(2) -0.05744(13) 0.0171(4) Uani 1 1 d . . . . .
C9 C 0.1241(3) 0.4768(2) -0.12395(14) 0.0217(4) Uani 1 1 d . . . . .
H9 H 0.236087 0.570055 -0.119847 0.026 Uiso 1 1 calc R U . . .
C10 C -0.0130(3) 0.4349(2) -0.20005(14) 0.0250(4) Uani 1 1 d . . . . .
H10 H 0.005865 0.499561 -0.247457 0.030 Uiso 1 1 calc R U . . .
C11 C -0.1837(3) 0.2934(3) -0.20706(14) 0.0239(4) Uani 1 1 d . . . . .
H11 H -0.275593 0.264362 -0.260029 0.029 Uiso 1 1 calc R U . . .
C12 C -0.2157(2) 0.1986(2) -0.13722(14) 0.0217(4) Uani 1 1 d . . . . .
H12 H -0.329266 0.107063 -0.142281 0.026 Uiso 1 1 calc R U . . .
C13 C 0.0512(2) -0.0694(2) 0.36942(13) 0.0157(3) Uani 1 1 d . . . . .
C14 C -0.0321(2) -0.2123(2) 0.41016(14) 0.0195(4) Uani 1 1 d . . . . .
H14 H -0.149989 -0.297120 0.383193 0.023 Uiso 1 1 calc R U . . .
C15 C 0.0633(3) -0.2256(2) 0.49079(14) 0.0227(4) Uani 1 1 d . . . . .
H15 H 0.010135 -0.320097 0.518491 0.027 Uiso 1 1 calc R U . . .
C16 C 0.2386(3) -0.0976(2) 0.53059(14) 0.0232(4) Uani 1 1 d . . . . .
H16 H 0.304939 -0.105025 0.584807 0.028 Uiso 1 1 calc R U . . .
C17 C 0.3120(2) 0.0405(2) 0.48780(13) 0.0198(4) Uani 1 1 d . . . . .
H17 H 0.429212 0.127131 0.514608 0.024 Uiso 1 1 calc R U . . .
C18 C -0.3736(2) -0.2783(2) 0.23562(15) 0.0223(4) Uani 1 1 d . . . . .
H18A H -0.382518 -0.263380 0.304588 0.033 Uiso 1 1 calc R U . . .
H18B H -0.375199 -0.387719 0.211352 0.033 Uiso 1 1 calc R U . . .
H18C H -0.472501 -0.278197 0.197094 0.033 Uiso 1 1 calc R U . . .

loop_
_atom_site_aniso_label
_atom_site_aniso_U_11
_atom_site_aniso_U_22
_atom_site_aniso_U_33
_atom_site_aniso_U_23
_atom_site_aniso_U_13
_atom_site_aniso_U_12
Zn1 0.01383(12) 0.01504(12) 0.01972(12) 0.00813(9) 0.00317(9) 0.00317(9)
Br1 0.02433(12) 0.01607(11) 0.02674(12) 0.00717(8) 0.00527(8) 0.00667(9)
Br2 0.01737(11) 0.02843(12) 0.02980(12) 0.01487(9) 0.00924(8) 0.00870(9)
N1 0.0124(7) 0.0174(7) 0.0177(7) 0.0047(6) 0.0015(6) 0.0045(6)
N2 0.0152(7) 0.0142(7) 0.0169(7) 0.0061(6) 0.0046(6) 0.0052(6)
N3 0.0185(7) 0.0164(7) 0.0173(7) 0.0050(6) 0.0036(6) 0.0082(6)
N4 0.0156(7) 0.0149(7) 0.0182(7) 0.0056(6) 0.0048(6) 0.0063(6)
O1 0.0156(6) 0.0272(7) 0.0231(7) 0.0099(6) -0.0018(5) 0.0051(6)
C1 0.0160(8) 0.0142(8) 0.0166(8) 0.0046(7) 0.0034(7) 0.0058(7)
C2 0.0172(8) 0.0129(8) 0.0173(9) 0.0061(7) 0.0063(7) 0.0062(7)
C3 0.0143(8) 0.0135(8) 0.0185(9) 0.0045(7) 0.0038(7) 0.0055(7)
C4 0.0192(9) 0.0157(8) 0.0167(9) 0.0040(7) 0.0046(7) 0.0089(7)
C5 0.0170(9) 0.0208(9) 0.0173(9) 0.0064(7) 0.0021(7) 0.0066(8)
C6 0.0194(9) 0.0190(9) 0.0209(9) 0.0064(7) 0.0069(7) 0.0061(8)
C7 0.0227(9) 0.0175(9) 0.0174(9) 0.0061(7) 0.0081(7) 0.0115(8)
C8 0.0212(9) 0.0165(8) 0.0166(9) 0.0044(7) 0.0039(7) 0.0116(7)
C9 0.0262(10) 0.0221(9) 0.0212(9) 0.0092(8) 0.0101(8) 0.0131(8)
C10 0.0374(11) 0.0271(10) 0.0226(10) 0.0143(8) 0.0148(9) 0.0210(9)
C11 0.0302(10) 0.0316(10) 0.0181(9) 0.0083(8) 0.0036(8) 0.0212(9)
C12 0.0215(9) 0.0206(9) 0.0225(10) 0.0045(8) 0.0033(8) 0.0105(8)
C13 0.0156(8) 0.0155(8) 0.0167(8) 0.0047(7) 0.0056(7) 0.0073(7)
C14 0.0170(9) 0.0176(9) 0.0215(9) 0.0072(7) 0.0061(7) 0.0051(7)
C15 0.0282(10) 0.0218(9) 0.0241(10) 0.0139(8) 0.0135(8) 0.0126(8)
C16 0.0269(10) 0.0277(10) 0.0210(9) 0.0121(8) 0.0071(8) 0.0155(9)
C17 0.0163(8) 0.0208(9) 0.0208(9) 0.0068(7) 0.0024(7) 0.0075(7)
C18 0.0153(9) 0.0222(9) 0.0245(10) 0.0101(8) 0.0053(7) 0.0032(8)

loop_
_atom_type_symbol
_atom_type_description
_atom_type_scat_dispersion_real
_atom_type_scat_dispersion_imag
_atom_type_scat_source
C C 0.0033 0.0016 'International Tables Vol C Tables 4.2.6.8 and 6.1.1.4'
H H 0.0000 0.0000 'International Tables Vol C Tables 4.2.6.8 and 6.1.1.4'
N N 0.0061 0.0033 'International Tables Vol C Tables 4.2.6.8 and 6.1.1.4'
O O 0.0106 0.0060 'International Tables Vol C Tables 4.2.6.8 and 6.1.1.4'
Zn Zn 0.2839 1.4301 'International Tables Vol C Tables 4.2.6.8 and 6.1.1.4'
Br Br -0.2901 2.4595 'International Tables Vol C Tables 4.2.6.8 and 6.1.1.4'

loop_
_geom_angle_atom_site_label_1
_geom_angle_atom_site_label_2
_geom_angle_atom_site_label_3
_geom_angle
_geom_angle_site_symmetry_1
_geom_angle_site_symmetry_3
_geom_angle_publ_flag
N4 Zn1 N2 80.94(6) . . ?
N4 Zn1 Br2 112.28(4) . . ?
N2 Zn1 Br2 116.27(4) . . ?
N4 Zn1 Br1 116.35(4) . . ?
N2 Zn1 Br1 105.27(4) . . ?
Br2 Zn1 Br1 119.372(10) . . ?
C1 N1 C3 110.60(15) . . ?
C1 N1 O1 123.59(14) . . ?
C3 N1 O1 125.80(15) . . ?
C3 N2 C2 107.36(14) . . ?
C3 N2 Zn1 140.75(12) . . ?
C2 N2 Zn1 110.34(11) . . ?
C4 N3 C8 119.23(15) . . ?
C17 N4 C13 119.17(15) . . ?
C17 N4 Zn1 126.33(12) . . ?
C13 N4 Zn1 114.44(12) . . ?
N1 O1 H1 104.0(13) . . ?
N1 C1 C2 104.28(14) . . ?
N1 C1 C18 121.72(16) . . ?
C2 C1 C18 134.00(17) . . ?
N2 C2 C1 109.67(16) . . ?
N2 C2 C13 118.42(15) . . ?
C1 C2 C13 131.90(16) . . ?
N2 C3 N1 108.08(15) . . ?
N2 C3 C4 129.24(15) . . ?
N1 C3 C4 122.66(16) . . ?
N3 C4 C5 123.24(16) . . ?
N3 C4 C3 115.60(15) . . ?
C5 C4 C3 121.16(16) . . ?
C6 C5 C4 117.97(17) . . ?
C6 C5 H5 121.0 . . ?
C4 C5 H5 121.0 . . ?
C5 C6 C7 120.66(17) . . ?
C5 C6 H6 119.7 . . ?
C7 C6 H6 119.7 . . ?
C6 C7 C9 123.34(17) . . ?
C6 C7 C8 117.93(16) . . ?
C9 C7 C8 118.73(17) . . ?
N3 C8 C12 119.64(16) . . ?
N3 C8 C7 120.91(16) . . ?
C12 C8 C7 119.45(16) . . ?
C10 C9 C7 120.54(18) . . ?
C10 C9 H9 119.7 . . ?
C7 C9 H9 119.7 . . ?
C9 C10 C11 120.21(17) . . ?
C9 C10 H10 119.9 . . ?
C11 C10 H10 119.9 . . ?
C12 C11 C10 121.01(18) . . ?
C12 C11 H11 119.5 . . ?
C10 C11 H11 119.5 . . ?
C11 C12 C8 120.04(17) . . ?
C11 C12 H12 120.0 . . ?
C8 C12 H12 120.0 . . ?
N4 C13 C14 120.83(16) . . ?
N4 C13 C2 114.56(15) . . ?
C14 C13 C2 124.56(16) . . ?
C15 C14 C13 118.98(17) . . ?
C15 C14 H14 120.5 . . ?
C13 C14 H14 120.5 . . ?
C14 C15 C16 119.87(17) . . ?
C14 C15 H15 120.1 . . ?
C16 C15 H15 120.1 . . ?
C17 C16 C15 118.26(18) . . ?
C17 C16 H16 120.9 . . ?
C15 C16 H16 120.9 . . ?
N4 C17 C16 122.88(17) . . ?
N4 C17 H17 118.6 . . ?
C16 C17 H17 118.6 . . ?
C1 C18 H18A 109.5 . . ?
C1 C18 H18B 109.5 . . ?
H18A C18 H18B 109.5 . . ?
C1 C18 H18C 109.5 . . ?
H18A C18 H18C 109.5 . . ?
H18B C18 H18C 109.5 . . ?

loop_
_geom_bond_atom_site_label_1
_geom_bond_atom_site_label_2
_geom_bond_distance
_geom_bond_site_symmetry_2
_geom_bond_publ_flag
Zn1 N4 2.0568(14) . ?
Zn1 N2 2.0755(15) . ?
Zn1 Br2 2.3518(3) . ?
Zn1 Br1 2.3522(3) . ?
N1 C1 1.354(2) . ?
N1 C3 1.368(2) . ?
N1 O1 1.3756(19) . ?
N2 C3 1.324(2) . ?
N2 C2 1.378(2) . ?
N3 C4 1.326(2) . ?
N3 C8 1.364(2) . ?
N4 C17 1.340(2) . ?
N4 C13 1.353(2) . ?
O1 H1 0.98(2) . ?
C1 C2 1.381(2) . ?
C1 C18 1.494(2) . ?
C2 C13 1.458(2) . ?
C3 C4 1.454(2) . ?
C4 C5 1.415(2) . ?
C5 C6 1.367(3) . ?
C5 H5 0.9300 . ?
C6 C7 1.401(3) . ?
C6 H6 0.9300 . ?
C7 C9 1.420(3) . ?
C7 C8 1.426(3) . ?
C8 C12 1.410(2) . ?
C9 C10 1.364(3) . ?
C9 H9 0.9300 . ?
C10 C11 1.413(3) . ?
C10 H10 0.9300 . ?
C11 C12 1.366(3) . ?
C11 H11 0.9300 . ?
C12 H12 0.9300 . ?
C13 C14 1.400(2) . ?
C14 C15 1.377(3) . ?
C14 H14 0.9300 . ?
C15 C16 1.387(3) . ?
C15 H15 0.9300 . ?
C16 C17 1.375(3) . ?
C16 H16 0.9300 . ?
C17 H17 0.9300 . ?
C18 H18A 0.9600 . ?
C18 H18B 0.9600 . ?
C18 H18C 0.9600 . ?

loop_
_geom_torsion_atom_site_label_1
_geom_torsion_atom_site_label_2
_geom_torsion_atom_site_label_3
_geom_torsion_atom_site_label_4
_geom_torsion
_geom_torsion_site_symmetry_1
_geom_torsion_site_symmetry_2
_geom_torsion_site_symmetry_3
_geom_torsion_site_symmetry_4
_geom_torsion_publ_flag
C3 N1 C1 C2 -0.24(18) . . . . ?
O1 N1 C1 C2 179.45(14) . . . . ?
C3 N1 C1 C18 179.55(15) . . . . ?
O1 N1 C1 C18 -0.8(2) . . . . ?
C3 N2 C2 C1 -0.84(18) . . . . ?
Zn1 N2 C2 C1 168.00(10) . . . . ?
C3 N2 C2 C13 178.55(13) . . . . ?
Zn1 N2 C2 C13 -12.60(18) . . . . ?
N1 C1 C2 N2 0.66(17) . . . . ?
C18 C1 C2 N2 -179.10(18) . . . . ?
N1 C1 C2 C13 -178.63(16) . . . . ?
C18 C1 C2 C13 1.6(3) . . . . ?
C2 N2 C3 N1 0.67(18) . . . . ?
Zn1 N2 C3 N1 -162.67(13) . . . . ?
C2 N2 C3 C4 -177.83(15) . . . . ?
Zn1 N2 C3 C4 18.8(3) . . . . ?
C1 N1 C3 N2 -0.27(19) . . . . ?
O1 N1 C3 N2 -179.96(13) . . . . ?
C1 N1 C3 C4 178.35(14) . . . . ?
O1 N1 C3 C4 -1.3(2) . . . . ?
C8 N3 C4 C5 -1.5(2) . . . . ?
C8 N3 C4 C3 179.01(14) . . . . ?
N2 C3 C4 N3 178.64(15) . . . . ?
N1 C3 C4 N3 0.3(2) . . . . ?
N2 C3 C4 C5 -0.9(3) . . . . ?
N1 C3 C4 C5 -179.15(16) . . . . ?
N3 C4 C5 C6 2.0(3) . . . . ?
C3 C4 C5 C6 -178.50(15) . . . . ?
C4 C5 C6 C7 -0.4(2) . . . . ?
C5 C6 C7 C9 178.70(16) . . . . ?
C5 C6 C7 C8 -1.7(2) . . . . ?
C4 N3 C8 C12 179.48(14) . . . . ?
C4 N3 C8 C7 -0.7(2) . . . . ?
C6 C7 C8 N3 2.2(2) . . . . ?
C9 C7 C8 N3 -178.10(14) . . . . ?
C6 C7 C8 C12 -177.92(14) . . . . ?
C9 C7 C8 C12 1.7(2) . . . . ?
C6 C7 C9 C10 178.18(15) . . . . ?
C8 C7 C9 C10 -1.5(2) . . . . ?
C7 C9 C10 C11 -0.1(3) . . . . ?
C9 C10 C11 C12 1.3(3) . . . . ?
C10 C11 C12 C8 -1.0(3) . . . . ?
N3 C8 C12 C11 179.34(16) . . . . ?
C7 C8 C12 C11 -0.5(2) . . . . ?
C17 N4 C13 C14 0.7(2) . . . . ?
Zn1 N4 C13 C14 178.12(12) . . . . ?
C17 N4 C13 C2 -176.70(14) . . . . ?
Zn1 N4 C13 C2 0.67(17) . . . . ?
N2 C2 C13 N4 8.3(2) . . . . ?
C1 C2 C13 N4 -172.44(16) . . . . ?
N2 C2 C13 C14 -169.01(15) . . . . ?
C1 C2 C13 C14 10.2(3) . . . . ?
N4 C13 C14 C15 -0.9(2) . . . . ?
C2 C13 C14 C15 176.23(15) . . . . ?
C13 C14 C15 C16 0.4(3) . . . . ?
C14 C15 C16 C17 0.3(3) . . . . ?
C13 N4 C17 C16 0.0(3) . . . . ?
Zn1 N4 C17 C16 -177.02(13) . . . . ?
C15 C16 C17 N4 -0.6(3) . . . . ?
